data_2232394
loop_
_publ_author_name
'Wu, Min'

_publ_section_title
;
 4-Chloro-6,7-dimethoxyquinoline
;
_journal_coeditor_code LR2029
_journal_issue 11
_journal_name_full 'Acta Crystallographica Section E'
_journal_page_first o3012
_journal_paper_doi 10.1107/S1600536811042589
_journal_volume 67
_journal_year 2011
_chemical_formula_iupac 'C11 H10 Cl N O2'
_chemical_formula_moiety 'C11 H10 Cl N O2'
_chemical_formula_sum 'C11 H10 Cl N O2'
_chemical_formula_weight 223.65
_chemical_name_systematic
;
4-Chloro-6,7-dimethoxyquinoline
;
_space_group_IT_number 14
_symmetry_cell_setting monoclinic
_symmetry_space_group_name_Hall '-P 2ybc'
_symmetry_space_group_name_H-M 'P 1 21/c 1'
_atom_sites_solution_hydrogens geom
_atom_sites_solution_primary direct
_atom_sites_solution_secondary difmap
_audit_creation_method SHELXL-97
_cell_angle_alpha 90.00
_cell_angle_beta 105.786(2)
_cell_angle_gamma 90.00
_cell_formula_units_Z 4
_cell_length_a 12.5530(17)
_cell_length_b 4.6499(7)
_cell_length_c 18.274(3)
_cell_measurement_reflns_used 30
_cell_measurement_temperature 296(2)
_cell_measurement_theta_max 25
_cell_measurement_theta_min 3
_cell_volume 1026.4(3)
_computing_cell_refinement 'CrystalClear (Rigaku, 2005)'
_computing_data_collection 'CrystalClear (Rigaku, 2005)'
_computing_data_reduction 'CrystalClear (Rigaku, 2005)'
_computing_molecular_graphics 'SHELXTL (Sheldrick, 2008)'
_computing_publication_material 'SHELXTL (Sheldrick, 2008)'
_computing_structure_refinement 'SHELXL97 (Sheldrick, 2008)'
_computing_structure_solution 'SHELXS97 (Sheldrick, 2008)'
_diffrn_ambient_temperature 296(2)
_diffrn_measured_fraction_theta_full 0.997
_diffrn_measured_fraction_theta_max 0.997
_diffrn_measurement_device_type 'Rigaku SCXmini'
_diffrn_measurement_method \w
_diffrn_radiation_monochromator graphite
_diffrn_radiation_source 'fine-focus sealed tube'
_diffrn_radiation_type MoK\a
_diffrn_radiation_wavelength 0.71073
_diffrn_reflns_av_R_equivalents 0.0337
_diffrn_reflns_av_sigmaI/netI 0.0293
_diffrn_reflns_limit_h_max 14
_diffrn_reflns_limit_h_min -14
_diffrn_reflns_limit_k_max 5
_diffrn_reflns_limit_k_min -5
_diffrn_reflns_limit_l_max 21
_diffrn_reflns_limit_l_min -21
_diffrn_reflns_number 6840
_diffrn_reflns_theta_full 25.00
_diffrn_reflns_theta_max 25.00
_diffrn_reflns_theta_min 1.69
_diffrn_standards_decay_% 0
_diffrn_standards_interval_count 150
_diffrn_standards_number 3
_exptl_absorpt_coefficient_mu 0.349
_exptl_absorpt_correction_type none
_exptl_crystal_colour pink
_exptl_crystal_density_diffrn 1.447
_exptl_crystal_density_method 'not measured'
_exptl_crystal_description block
_exptl_crystal_F_000 464
_exptl_crystal_size_max 0.3
_exptl_crystal_size_mid 0.2
_exptl_crystal_size_min 0.2
_refine_diff_density_max 0.289
_refine_diff_density_min -0.216
_refine_ls_extinction_coef 0.029(4)
_refine_ls_extinction_expression Fc^*^=kFc[1+0.001xFc^2^\l^3^/sin(2\q)]^-1/4^
_refine_ls_extinction_method 'SHELXL97 (Sheldrick, 2008)'
_refine_ls_goodness_of_fit_ref 1.076
_refine_ls_hydrogen_treatment constr
_refine_ls_matrix_type full
_refine_ls_number_parameters 139
_refine_ls_number_reflns 1808
_refine_ls_number_restraints 1
_refine_ls_restrained_S_all 1.076
_refine_ls_R_factor_all 0.0426
_refine_ls_R_factor_gt 0.0371
_refine_ls_shift/su_max 0.000
_refine_ls_shift/su_mean 0.000
_refine_ls_structure_factor_coef Fsqd
_refine_ls_weighting_details 'calc w=1/[\s^2^(Fo^2^)+(0.0662P)^2^+0.1562P] where P=(Fo^2^+2Fc^2^)/3'
_refine_ls_weighting_scheme calc
_refine_ls_wR_factor_gt 0.1097
_refine_ls_wR_factor_ref 0.1148
_reflns_number_gt 1542
_reflns_number_total 1808
_reflns_threshold_expression I>2sigma(I)
_cod_data_source_file lr2029.cif
_cod_data_source_block I
_cod_original_sg_symbol_H-M 'P 21/c'
_cod_database_code 2232394
_cod_database_fobs_code 2232394

loop_
_symmetry_equiv_pos_as_xyz
'x, y, z'
'-x, y+1/2, -z+1/2'
'-x, -y, -z'
'x, -y-1/2, z-1/2'

loop_
_atom_site_type_symbol
_atom_site_label
_atom_site_fract_x
_atom_site_fract_y
_atom_site_fract_z
_atom_site_U_iso_or_equiv
_atom_site_adp_type
_atom_site_calc_flag
_atom_site_refinement_flags
_atom_site_occupancy
_atom_site_symmetry_multiplicity
C C1 0.18445(16) 0.9064(4) 0.34245(10) 0.0508(5) Uani d . 1 1
C C2 0.23248(18) 0.7745(5) 0.40978(11) 0.0608(5) Uani d U 1 1
H H2 0.2071 0.8077 0.4523 0.073 Uiso calc R 1 1
C C3 0.32020(19) 0.5895(5) 0.41333(12) 0.0668(6) Uani d U 1 1
H H3 0.3522 0.4999 0.4596 0.080 Uiso calc R 1 1
C C4 0.31375(16) 0.6656(4) 0.28823(10) 0.0486(5) Uani d . 1 1
C C5 0.35750(15) 0.6077(4) 0.22615(11) 0.0503(5) Uani d . 1 1
H H5 0.4173 0.4832 0.2326 0.060 Uiso calc R 1 1
C C6 0.31298(14) 0.7325(4) 0.15691(10) 0.0469(4) Uani d . 1 1
C C7 0.22217(14) 0.9277(4) 0.14727(9) 0.0443(4) Uani d . 1 1
C C8 0.17947(14) 0.9890(4) 0.20641(9) 0.0441(4) Uani d . 1 1
H H8 0.1208 1.1173 0.1997 0.053 Uiso calc R 1 1
C C9 0.22416(14) 0.8581(3) 0.27829(9) 0.0437(4) Uani d . 1 1
C C10 0.43422(17) 0.4878(5) 0.09810(13) 0.0659(6) Uani d . 1 1
H H10A 0.4997 0.5563 0.1344 0.099 Uiso calc R 1 1
H H10B 0.4482 0.4703 0.0492 0.099 Uiso calc R 1 1
H H10C 0.4142 0.3033 0.1139 0.099 Uiso calc R 1 1
C C11 0.09705(17) 1.2379(5) 0.06201(12) 0.0580(5) Uani d . 1 1
H H11A 0.0339 1.1499 0.0729 0.087 Uiso calc R 1 1
H H11B 0.0780 1.2972 0.0097 0.087 Uiso calc R 1 1
H H11C 0.1195 1.4025 0.0942 0.087 Uiso calc R 1 1
Cl Cl1 0.07193(4) 1.13418(12) 0.33477(3) 0.0656(3) Uani d . 1 1
N N1 0.36194(14) 0.5307(4) 0.35576(9) 0.0623(5) Uani d . 1 1
O O1 0.34547(11) 0.6869(3) 0.09331(7) 0.0585(4) Uani d . 1 1
O O2 0.18526(11) 1.0371(3) 0.07552(7) 0.0561(4) Uani d . 1 1

loop_
_atom_site_aniso_label
_atom_site_aniso_U_11
_atom_site_aniso_U_22
_atom_site_aniso_U_33
_atom_site_aniso_U_12
_atom_site_aniso_U_13
_atom_site_aniso_U_23
C1 0.0588(11) 0.0528(10) 0.0423(10) -0.0142(9) 0.0164(8) -0.0043(8)
C2 0.0742(13) 0.0699(12) 0.0404(11) -0.0112(10) 0.0193(10) 0.0013(9)
C3 0.0824(14) 0.0736(13) 0.0398(11) -0.0076(11) 0.0088(10) 0.0115(10)
C4 0.0543(10) 0.0463(10) 0.0428(10) -0.0079(8) 0.0094(8) 0.0014(8)
C5 0.0505(10) 0.0487(10) 0.0506(11) 0.0030(8) 0.0120(8) 0.0001(8)
C6 0.0498(10) 0.0491(9) 0.0438(10) -0.0047(8) 0.0162(8) -0.0054(8)
C7 0.0504(10) 0.0460(9) 0.0363(9) -0.0045(7) 0.0114(7) -0.0014(7)
C8 0.0467(9) 0.0452(9) 0.0405(9) -0.0029(7) 0.0121(7) -0.0012(7)
C9 0.0487(9) 0.0445(9) 0.0381(9) -0.0113(7) 0.0123(7) -0.0036(7)
C10 0.0635(12) 0.0696(13) 0.0717(14) 0.0061(11) 0.0303(10) -0.0091(11)
C11 0.0643(12) 0.0611(11) 0.0474(11) 0.0071(10) 0.0134(9) 0.0054(9)
Cl1 0.0735(4) 0.0778(4) 0.0532(4) 0.0040(3) 0.0302(3) -0.0051(2)
N1 0.0685(11) 0.0630(10) 0.0506(10) -0.0002(8) 0.0083(8) 0.0112(8)
O1 0.0633(8) 0.0695(9) 0.0478(8) 0.0123(7) 0.0239(6) -0.0024(6)
O2 0.0675(8) 0.0654(8) 0.0380(7) 0.0129(7) 0.0188(6) 0.0068(6)

loop_
_atom_type_symbol
_atom_type_description
_atom_type_scat_dispersion_real
_atom_type_scat_dispersion_imag
_atom_type_scat_source
C C 0.0033 0.0016 'International Tables Vol C Tables 4.2.6.8 and 6.1.1.4'
H H 0.0000 0.0000 'International Tables Vol C Tables 4.2.6.8 and 6.1.1.4'
N N 0.0061 0.0033 'International Tables Vol C Tables 4.2.6.8 and 6.1.1.4'
O O 0.0106 0.0060 'International Tables Vol C Tables 4.2.6.8 and 6.1.1.4'
Cl Cl 0.1484 0.1585 'International Tables Vol C Tables 4.2.6.8 and 6.1.1.4'

loop_
_geom_angle_atom_site_label_1
_geom_angle_atom_site_label_2
_geom_angle_atom_site_label_3
_geom_angle
C2 C1 C9 120.67(19)
C2 C1 Cl1 119.85(16)
C9 C1 Cl1 119.48(14)
C1 C2 C3 118.27(19)
C1 C2 H2 120.9
C3 C2 H2 120.9
N1 C3 C2 124.90(18)
N1 C3 H3 117.6
C2 C3 H3 117.6
N1 C4 C9 123.24(18)
N1 C4 C5 117.57(17)
C9 C4 C5 119.19(16)
C6 C5 C4 120.80(17)
C6 C5 H5 119.6
C4 C5 H5 119.6
O1 C6 C5 126.01(17)
O1 C6 C7 114.29(15)
C5 C6 C7 119.69(17)
C8 C7 O2 125.52(16)
C8 C7 C6 120.54(15)
O2 C7 C6 113.94(15)
C7 C8 C9 120.25(17)
C7 C8 H8 119.9
C9 C8 H8 119.9
C4 C9 C1 116.33(16)
C4 C9 C8 119.53(16)
C1 C9 C8 124.14(17)
O1 C10 H10A 109.5
O1 C10 H10B 109.5
H10A C10 H10B 109.5
O1 C10 H10C 109.5
H10A C10 H10C 109.5
H10B C10 H10C 109.5
O2 C11 H11A 109.5
O2 C11 H11B 109.5
H11A C11 H11B 109.5
O2 C11 H11C 109.5
H11A C11 H11C 109.5
H11B C11 H11C 109.5
C3 N1 C4 116.59(18)
C6 O1 C10 117.47(15)
C7 O2 C11 117.24(14)

loop_
_geom_bond_atom_site_label_1
_geom_bond_atom_site_label_2
_geom_bond_distance
C1 C2 1.360(3)
C1 C9 1.411(3)
C1 Cl1 1.740(2)
C2 C3 1.385(3)
C2 H2 0.9300
C3 N1 1.325(3)
C3 H3 0.9300
C4 N1 1.370(2)
C4 C9 1.410(3)
C4 C5 1.414(3)
C5 C6 1.366(3)
C5 H5 0.9300
C6 O1 1.349(2)
C6 C7 1.430(3)
C7 C8 1.361(2)
C7 O2 1.365(2)
C8 C9 1.418(2)
C8 H8 0.9300
C10 O1 1.433(2)
C10 H10A 0.9600
C10 H10B 0.9600
C10 H10C 0.9600
C11 O2 1.418(2)
C11 H11A 0.9600
C11 H11B 0.9600
C11 H11C 0.9600

loop_
_geom_hbond_atom_site_label_D
_geom_hbond_atom_site_label_H
_geom_hbond_atom_site_label_A
_geom_hbond_distance_DH
_geom_hbond_distance_HA
_geom_hbond_distance_DA
_geom_hbond_angle_DHA
C8 H8 Cl1 0.93 2.70 3.0827(17) 105

loop_
_cod_related_entry_id
_cod_related_entry_database
_cod_related_entry_code
1 ChemSpider 404511
